data_7251210
loop_
_publ_author_name
'Uran, Erik'
'Lozin\<sek, Matic'

_publ_section_title
;
 Hydrogen-bonded salt cocrystals of xenon difluoride and protonated
 perfluoroamides
;
_journal_name_full CrystEngComm
_journal_paper_doi 10.1039/D5CE00956A
_journal_year 2025
_chemical_formula_moiety 'C3 H3 F5 N O, As F6'
_chemical_formula_sum 'C3 H3 As F11 N O'
_chemical_formula_weight 352.98
_space_group_crystal_system orthorhombic
_space_group_IT_number 56
_space_group_name_Hall '-P 2ab 2ac'
_space_group_name_H-M_alt 'P c c n'
_atom_sites_solution_hydrogens difmap
_atom_sites_solution_primary iterative
_audit_creation_date 2025-08-28
_audit_creation_method
;
Olex2 1.5
(compiled 2025.07.13 svn.rb7424aed for OlexSys, GUI svn.r7314)
;
_audit_update_record
;
2025-10-03 deposited with the CCDC.	2025-11-03 downloaded from the CCDC.
;
_cell_angle_alpha 90
_cell_angle_beta 90
_cell_angle_gamma 90
_cell_formula_units_Z 8
_cell_length_a 8.12957(13)
_cell_length_b 25.2768(4)
_cell_length_c 9.34322(16)
_cell_measurement_reflns_used 41325
_cell_measurement_temperature 100.01(11)
_cell_measurement_theta_max 30.4860
_cell_measurement_theta_min 2.5400
_cell_volume 1919.93(5)
_computing_cell_refinement 'CrysAlisPro 1.171.43.144a (Rigaku OD, 2024)'
_computing_data_collection 'CrysAlisPro system (CCD 44.113a 64-bit (release 02-06-2025))'
_computing_data_reduction 'CrysAlisPro 1.171.43.144a (Rigaku OD, 2024)'
_computing_molecular_graphics 'Olex2 1.5 (Dolomanov et al., 2009)'
_computing_publication_material 'Olex2 1.5 (Dolomanov et al., 2009)'
_computing_structure_refinement 'SHELXL 2019/3 (Sheldrick, 2015)'
_computing_structure_solution 'olex2.solve 1.5 (Bourhis et al., 2015)'
_diffrn_ambient_environment N~2~
_diffrn_ambient_temperature 100.01(11)
_diffrn_detector 'Hybrid Pixel Array Detector'
_diffrn_detector_area_resol_mean 13.3333
_diffrn_detector_type 'Eiger2 R CdTe 1M'
_diffrn_measured_fraction_theta_full 0.999
_diffrn_measured_fraction_theta_max 0.911
_diffrn_measurement_details
;
List of Runs (angles in degrees, time in seconds):

  # Type    Start    End  Width  t~exp~   \w     \q     \k     \f   Frames
#--------------------------------------------------------------------------
  1  \w    -24.00  21.00   0.50    4.00    --   -2.00  78.00 -36.00   90
  2  \w    -23.00  52.00   0.50    4.00    --   -2.00  75.00  94.92  150
  3  \w    -18.00  11.00   0.50    4.00    --   -2.00  63.00 -97.29   58
  4  \w     16.00  59.00   0.50    4.00    --   -2.00  63.00 -97.29   86
  5  \w    -22.00  48.00   0.50    4.00    --   -2.00  73.00 172.90  140
  6  \w    -25.00   7.00   0.50    4.00    --   -2.00  80.00  75.38   64
  7  \w    -18.00  58.00   0.50    4.00    --   -2.00  63.00  16.54  152
  8  \w    -24.00  11.00   0.50    4.00    --   -2.00  78.00 -90.20   70
  9  \w    -25.00  21.00   0.50    4.00    --   -2.00  80.00 -58.46   92
 10  \w    -20.00  53.00   0.50    4.00    --   -2.00  68.00-149.85  146
 11  \w    -22.00  25.00   0.50    4.00    --   -2.00  73.00  44.53   94
 12  \w     28.00  54.00   0.50    4.00    --   -2.00  73.00  44.53   52
 13  \w    -18.00  58.00   0.50    4.00    --   -2.00  63.00 146.82  152
;
_diffrn_measurement_device 'four-circle diffractometer'
_diffrn_measurement_device_type 'Rigaku OD, XtaLAB Synergy-S, Dualflex, Eiger2 R CdTe 1M'
_diffrn_measurement_method '\w scans'
_diffrn_orient_matrix_type 'CrysAlisPro convention (1999,Acta A55,543-557)'
_diffrn_orient_matrix_UB_11 -0.0082385000
_diffrn_orient_matrix_UB_12 -0.0215119000
_diffrn_orient_matrix_UB_13 0.0120857000
_diffrn_orient_matrix_UB_21 0.0563994000
_diffrn_orient_matrix_UB_22 -0.0046915000
_diffrn_orient_matrix_UB_23 -0.0318586000
_diffrn_orient_matrix_UB_31 0.0385779000
_diffrn_orient_matrix_UB_32 0.0022626000
_diffrn_orient_matrix_UB_33 0.0492079000
_diffrn_radiation_monochromator mirror
_diffrn_radiation_probe x-ray
_diffrn_radiation_type 'Ag K\a'
_diffrn_radiation_wavelength 0.56087
_diffrn_reflns_av_R_equivalents 0.0426
_diffrn_reflns_av_unetI/netI 0.0173
_diffrn_reflns_Laue_measured_fraction_full 0.999
_diffrn_reflns_Laue_measured_fraction_max 0.911
_diffrn_reflns_limit_h_max 14
_diffrn_reflns_limit_h_min -13
_diffrn_reflns_limit_k_max 42
_diffrn_reflns_limit_k_min -43
_diffrn_reflns_limit_l_max 16
_diffrn_reflns_limit_l_min -15
_diffrn_reflns_number 89392
_diffrn_reflns_point_group_measured_fraction_full 0.999
_diffrn_reflns_point_group_measured_fraction_max 0.911
_diffrn_reflns_theta_full 19.665
_diffrn_reflns_theta_max 30.591
_diffrn_reflns_theta_min 2.544
_diffrn_source 'micro-focus sealed X-ray tube'
_diffrn_source_type 'PhotonJet (Ag) X-ray Source'
_exptl_absorpt_coefficient_mu 1.954
_exptl_absorpt_correction_T_max 1.000
_exptl_absorpt_correction_T_min 0.233
_exptl_absorpt_correction_type gaussian
_exptl_absorpt_process_details
;
CrysAlisPro 1.171.43.144a (Rigaku Oxford Diffraction, 2024)
Numerical absorption correction based on gaussian integration over
a multifaceted crystal model
Empirical absorption correction using spherical harmonics,
implemented in SCALE3 ABSPACK scaling algorithm.
;
_exptl_crystal_colour 'clear colourless'
_exptl_crystal_colour_primary colourless
_exptl_crystal_density_diffrn 2.442
_exptl_crystal_description plate
_exptl_crystal_F_000 1344
_exptl_crystal_size_max 0.58
_exptl_crystal_size_mid 0.4
_exptl_crystal_size_min 0.17
_refine_diff_density_max 0.596
_refine_diff_density_min -0.517
_refine_diff_density_rms 0.072
_refine_ls_extinction_method none
_refine_ls_goodness_of_fit_ref 1.090
_refine_ls_hydrogen_treatment refall
_refine_ls_matrix_type full
_refine_ls_number_parameters 221
_refine_ls_number_reflns 5471
_refine_ls_number_restraints 28
_refine_ls_restrained_S_all 1.117
_refine_ls_R_factor_all 0.0391
_refine_ls_R_factor_gt 0.0273
_refine_ls_shift/su_max 0.004
_refine_ls_shift/su_mean 0.000
_refine_ls_structure_factor_coef Fsqd
_refine_ls_weighting_details 'w=1/[\s^2^(Fo^2^)+(0.0132P)^2^+1.3549P] where P=(Fo^2^+2Fc^2^)/3'
_refine_ls_weighting_scheme calc
_refine_ls_wR_factor_gt 0.0555
_refine_ls_wR_factor_ref 0.0581
_reflns_Friedel_coverage 0.000
_reflns_number_gt 4374
_reflns_number_total 5471
_reflns_threshold_expression 'I > 2\s(I)'
_cod_data_source_file d5ce00956a2.cif
_cod_data_source_block pfpah_asf6_2_1
_cod_database_code 7251210
_shelx_shelxl_version_number 2019/3
_chemical_oxdiff_formula 'C3 F11 As N H3 O'
_chemical_oxdiff_usercomment '100 K, EU, LT mount'
_shelx_space_group_comment
;
The symmetry employed for this shelxl refinement is uniquely defined
by the following loop, which should always be used as a source of
symmetry information in preference to the above space-group names.
They are only intended as comments.
;
_shelx_estimated_absorpt_t_max 0.732
_shelx_estimated_absorpt_t_min 0.397
_olex2_refinement_description
;
1. Restrained distances
 C2-C3A \\sim C2-C3B
 with sigma of 0.005
 C2-F2A \\sim C2-F2B
 with sigma of 0.005
 C2-F1A \\sim C2-F1B
 with sigma of 0.005
 F5A-C3A \\sim F5B-C3B
 with sigma of 0.005
 F3A-C3A \\sim F3B-C3B
 with sigma of 0.005
 F1A-F2A \\sim F1B-F2B
 with sigma of 0.005
 F3A-F5A \\sim F3B-F5B
 with sigma of 0.005
 F4A-F5A \\sim F4B-F5B
 with sigma of 0.04
 F3A-F4A \\sim F3B-F4B
 with sigma of 0.04
 F4A-C3A \\sim F4B-C3B
 with sigma of 0.005
2. Rigid body (RIGU) restrains
 C3B, F3B, F4B, F5B
 with sigma for 1-2 distances of 0.001 and sigma for 1-3 distances of 0.001
3. Others
 Sof(F1B)=Sof(F2B)=Sof(C3B)=Sof(F3B)=Sof(F4B)=Sof(F5B)=1-FVAR(1)
 Sof(F1A)=Sof(F2A)=Sof(C3A)=Sof(F3A)=Sof(F4A)=Sof(F5A)=FVAR(1)
;
_olex2_exptl_crystal_mounting_method 'MiTeGen loop'
_olex2_submission_special_instructions 'No special instructions were received'
_oxdiff_exptl_absorpt_empirical_details
;
Empirical correction (ABSPACK) includes:
- Absorption correction using spherical harmonics
- Frame scaling
;
_oxdiff_exptl_absorpt_empirical_full_max 1.592
_oxdiff_exptl_absorpt_empirical_full_min 0.604

loop_
_space_group_symop_operation_xyz
'x, y, z'
'-x+1/2, -y+1/2, z'
'x+1/2, -y, -z+1/2'
'-x, y+1/2, -z+1/2'
'-x, -y, -z'
'x-1/2, y-1/2, -z'
'-x-1/2, y, z-1/2'
'x, -y-1/2, z-1/2'

loop_
_atom_site_label
_atom_site_type_symbol
_atom_site_fract_x
_atom_site_fract_y
_atom_site_fract_z
_atom_site_U_iso_or_equiv
_atom_site_adp_type
_atom_site_occupancy
_atom_site_site_symmetry_order
_atom_site_calc_flag
_atom_site_refinement_flags_posn
_atom_site_refinement_flags_adp
_atom_site_refinement_flags_occupancy
_atom_site_disorder_assembly
_atom_site_disorder_group
As1 As 0.58262(2) 0.56330(2) 0.72637(2) 0.01996(3) Uani 1 1 d . . . . .
C1 C 0.58160(14) 0.38569(5) 0.77372(13) 0.02243(18) Uani 1 1 d . . . . .
F1A F 0.5417(3) 0.31062(8) 0.91279(18) 0.0535(6) Uani 0.736(3) 1 d D . P A 1
F1B F 0.6292(9) 0.3114(2) 0.9196(4) 0.0599(18) Uani 0.264(3) 1 d D . P A 2
N1 N 0.53725(14) 0.41209(4) 0.88370(12) 0.02414(18) Uani 1 1 d . . . . .
H1A H 0.532(3) 0.4463(8) 0.882(2) 0.040(5) Uiso 1 1 d . . . . .
H1B H 0.514(2) 0.3964(8) 0.959(2) 0.042(5) Uiso 1 1 d . . . . .
O1 O 0.62004(12) 0.40385(4) 0.65003(10) 0.02714(17) Uani 1 1 d . . . . .
H1 H 0.611(3) 0.4385(8) 0.643(2) 0.040(5) Uiso 1 1 d . . . . .
C2 C 0.59280(17) 0.32534(5) 0.78310(15) 0.0292(2) Uani 1 1 d D . . . .
F2A F 0.7470(2) 0.31055(10) 0.7624(3) 0.0449(5) Uani 0.736(3) 1 d D . P A 1
F2B F 0.7206(7) 0.3090(3) 0.7019(7) 0.0564(19) Uani 0.264(3) 1 d D . P A 2
C3A C 0.4821(3) 0.29784(8) 0.6705(3) 0.0358(5) Uani 0.736(3) 1 d D . P A 1
C3B C 0.4420(6) 0.29367(19) 0.7362(7) 0.0414(12) Uani 0.264(3) 1 d D . P A 2
F3A F 0.4731(7) 0.24704(9) 0.7015(4) 0.0468(6) Uani 0.736(3) 1 d D . P A 1
F3B F 0.4644(19) 0.2425(2) 0.7464(10) 0.052(2) Uani 0.264(3) 1 d D . P A 2
F4A F 0.3336(2) 0.31850(7) 0.6729(3) 0.0569(6) Uani 0.736(3) 1 d D . P A 1
F4B F 0.3220(5) 0.30739(18) 0.8212(8) 0.076(2) Uani 0.264(3) 1 d D . P A 2
F5A F 0.5436(3) 0.30319(6) 0.54177(17) 0.0547(5) Uani 0.736(3) 1 d D . P A 1
F5B F 0.4049(11) 0.3071(2) 0.6064(7) 0.088(2) Uani 0.264(3) 1 d D . P A 2
F6 F 0.66439(10) 0.60172(3) 0.59543(8) 0.02889(16) Uani 1 1 d . . . . .
F7 F 0.77095(10) 0.55699(3) 0.80590(9) 0.02857(15) Uani 1 1 d . . . . .
F8 F 0.39200(10) 0.56688(4) 0.64932(9) 0.03256(17) Uani 1 1 d . . . . .
F9 F 0.53815(11) 0.61756(3) 0.83150(9) 0.02810(15) Uani 1 1 d . . . . .
F10 F 0.50033(11) 0.52311(3) 0.86006(8) 0.02748(15) Uani 1 1 d . . . . .
F11 F 0.62297(11) 0.50637(3) 0.62669(8) 0.02788(15) Uani 1 1 d . . . . .

loop_
_atom_site_aniso_label
_atom_site_aniso_U_11
_atom_site_aniso_U_22
_atom_site_aniso_U_33
_atom_site_aniso_U_23
_atom_site_aniso_U_13
_atom_site_aniso_U_12
As1 0.01964(5) 0.02189(5) 0.01837(5) 0.00044(4) 0.00060(4) -0.00062(4)
C1 0.0208(4) 0.0227(4) 0.0238(5) -0.0012(4) -0.0018(4) 0.0006(4)
F1A 0.0991(17) 0.0272(7) 0.0341(8) 0.0064(6) 0.0116(9) -0.0010(11)
F1B 0.092(5) 0.031(2) 0.057(3) 0.0131(19) -0.034(3) -0.005(3)
N1 0.0241(4) 0.0248(4) 0.0235(4) -0.0013(4) 0.0019(3) -0.0009(4)
O1 0.0324(4) 0.0267(4) 0.0222(4) -0.0004(3) 0.0018(3) 0.0025(3)
C2 0.0304(6) 0.0242(5) 0.0329(6) -0.0017(4) -0.0009(5) 0.0034(4)
F2A 0.0276(6) 0.0304(7) 0.0768(13) -0.0058(9) -0.0133(7) 0.0097(5)
F2B 0.032(3) 0.033(2) 0.104(5) 0.006(4) 0.023(3) 0.010(2)
C3A 0.0283(9) 0.0235(8) 0.0557(14) -0.0049(9) -0.0022(9) 0.0013(7)
C3B 0.028(2) 0.0228(16) 0.073(3) -0.003(2) -0.017(2) -0.0004(16)
F3A 0.0431(11) 0.0204(7) 0.0769(17) -0.0054(8) -0.0023(14) -0.0017(8)
F3B 0.040(3) 0.0205(16) 0.094(6) -0.002(2) 0.001(5) -0.0032(16)
F4A 0.0286(7) 0.0324(7) 0.1098(18) -0.0155(9) -0.0163(9) 0.0034(5)
F4B 0.035(2) 0.038(2) 0.155(5) -0.018(3) 0.022(3) -0.0070(16)
F5A 0.0784(13) 0.0436(8) 0.0421(8) -0.0165(6) -0.0039(8) -0.0057(8)
F5B 0.127(7) 0.049(3) 0.088(3) 0.008(3) -0.063(3) -0.024(4)
F6 0.0324(4) 0.0303(4) 0.0239(3) 0.0062(3) 0.0058(3) -0.0003(3)
F7 0.0229(3) 0.0360(4) 0.0267(3) 0.0003(3) -0.0053(3) -0.0001(3)
F8 0.0217(3) 0.0464(5) 0.0296(4) -0.0002(3) -0.0038(3) 0.0024(3)
F9 0.0363(4) 0.0221(3) 0.0259(3) -0.0010(3) 0.0065(3) 0.0008(3)
F10 0.0348(4) 0.0239(3) 0.0238(3) 0.0009(3) 0.0063(3) -0.0049(3)
F11 0.0341(4) 0.0261(3) 0.0234(3) -0.0044(3) 0.0031(3) -0.0002(3)

loop_
_atom_type_symbol
_atom_type_description
_atom_type_scat_dispersion_real
_atom_type_scat_dispersion_imag
_atom_type_scat_source
C C 0.0015 0.0009 'International Tables Vol C Tables 4.2.6.8 and 6.1.1.4'
H H 0.0000 0.0000 'International Tables Vol C Tables 4.2.6.8 and 6.1.1.4'
As As 0.2758 1.3314 'International Tables Vol C Tables 4.2.6.8 and 6.1.1.4'
F F 0.0096 0.0061 'International Tables Vol C Tables 4.2.6.8 and 6.1.1.4'
N N 0.0030 0.0019 'International Tables Vol C Tables 4.2.6.8 and 6.1.1.4'
O O 0.0056 0.0036 'International Tables Vol C Tables 4.2.6.8 and 6.1.1.4'

loop_
_exptl_crystal_face_index_h
_exptl_crystal_face_index_k
_exptl_crystal_face_index_l
_exptl_crystal_face_perp_dist
-7 20 13 0.2112
7 -20 -13 0.2748
11 -1 11 0.1972
3 23 -14 0.1697
5 42 -1 0.0460
0 -45 0 0.1345
-8 10 -13 0.1895
0 45 0 0.0532
8 1 14 0.2147
-3 -34 11 0.1563
-10 -19 -10 0.2099
4 -16 15 0.2164
2 44 -3 0.0446
-1 -43 5 0.1066
-7 -34 -7 0.1859
5 -26 13 0.1862
10 -20 10 0.2082
1 -38 -9 0.2072
-11 5 -11 0.1915
-7 -7 -14 0.2036

loop_
_geom_angle_atom_site_label_1
_geom_angle_atom_site_label_2
_geom_angle_atom_site_label_3
_geom_angle
_geom_angle_site_symmetry_1
_geom_angle_site_symmetry_3
_geom_angle_publ_flag
F6 As1 F7 90.91(4) . . ?
F6 As1 F8 91.21(4) . . ?
F6 As1 F9 92.15(4) . . ?
F6 As1 F10 179.21(4) . . ?
F6 As1 F11 90.78(4) . . ?
F7 As1 F8 177.49(4) . . ?
F7 As1 F9 90.82(4) . . ?
F7 As1 F10 88.73(4) . . ?
F7 As1 F11 89.24(4) . . ?
F8 As1 F9 90.44(4) . . ?
F8 As1 F10 89.13(4) . . ?
F8 As1 F11 89.39(4) . . ?
F9 As1 F10 88.56(4) . . ?
F9 As1 F11 177.06(4) . . ?
F10 As1 F11 88.51(4) . . ?
N1 C1 O1 127.37(11) . . ?
N1 C1 C2 119.43(12) . . ?
O1 C1 C2 113.20(11) . . ?
C1 N1 H1A 121.1(14) . . ?
C1 N1 H1B 119.8(14) . . ?
H1A N1 H1B 119(2) . . ?
C1 O1 H1 114.0(14) . . ?
C1 C2 C3A 111.94(13) . . ?
F1A C2 C1 108.14(13) . . ?
F1A C2 C3A 108.12(17) . . ?
F1B C2 C1 109.0(3) . . ?
F1B C2 C3B 108.0(4) . . ?
F2A C2 C1 109.25(16) . . ?
F2A C2 F1A 110.42(18) . . ?
F2A C2 C3A 108.96(15) . . ?
F2B C2 C1 108.5(3) . . ?
F2B C2 F1B 106.3(3) . . ?
F2B C2 C3B 107.2(4) . . ?
C3B C2 C1 117.2(2) . . ?
F3A C3A C2 108.7(3) . . ?
F4A C3A C2 110.09(18) . . ?
F4A C3A F3A 109.4(3) . . ?
F5A C3A C2 110.82(18) . . ?
F5A C3A F3A 108.9(2) . . ?
F5A C3A F4A 109.0(2) . . ?
F3B C3B C2 112.6(8) . . ?
F4B C3B C2 106.6(4) . . ?
F4B C3B F3B 108.8(7) . . ?
F5B C3B C2 108.5(5) . . ?
F5B C3B F3B 111.1(5) . . ?
F5B C3B F4B 109.0(6) . . ?

loop_
_geom_bond_atom_site_label_1
_geom_bond_atom_site_label_2
_geom_bond_distance
_geom_bond_site_symmetry_2
_geom_bond_publ_flag
As1 F6 1.6976(8) . ?
As1 F7 1.7093(8) . ?
As1 F8 1.7111(8) . ?
As1 F9 1.7253(8) . ?
As1 F10 1.7435(7) . ?
As1 F11 1.7453(8) . ?
C1 N1 1.2772(16) . ?
C1 O1 1.2821(15) . ?
C1 C2 1.5307(17) . ?
F1A C2 1.334(2) . ?
F1B C2 1.356(4) . ?
N1 H1A 0.87(2) . ?
N1 H1B 0.83(2) . ?
O1 H1 0.882(19) . ?
C2 F2A 1.322(2) . ?
C2 F2B 1.351(4) . ?
C2 C3A 1.549(3) . ?
C2 C3B 1.528(4) . ?
C3A F3A 1.318(3) . ?
C3A F4A 1.315(3) . ?
C3A F5A 1.310(3) . ?
C3B F3B 1.310(4) . ?
C3B F4B 1.305(5) . ?
C3B F5B 1.295(6) . ?

loop_
_geom_hbond_atom_site_label_D
_geom_hbond_atom_site_label_H
_geom_hbond_atom_site_label_A
_geom_hbond_distance_DH
_geom_hbond_distance_HA
_geom_hbond_distance_DA
_geom_hbond_angle_DHA
_geom_hbond_site_symmetry_A
_geom_hbond_publ_flag
N1 H1A F10 0.87(2) 1.97(2) 2.8309(13) 174(2) . yes
N1 H1B F9 0.83(2) 2.03(2) 2.8316(14) 161.3(19) 5_667 yes
O1 H1 F11 0.882(19) 1.72(2) 2.6006(12) 172(2) . yes

loop_
_geom_torsion_atom_site_label_1
_geom_torsion_atom_site_label_2
_geom_torsion_atom_site_label_3
_geom_torsion_atom_site_label_4
_geom_torsion
_geom_torsion_site_symmetry_1
_geom_torsion_site_symmetry_2
_geom_torsion_site_symmetry_3
_geom_torsion_site_symmetry_4
_geom_torsion_publ_flag
C1 C2 C3A F3A -168.3(2) . . . . ?
C1 C2 C3A F4A -48.5(3) . . . . ?
C1 C2 C3A F5A 72.16(19) . . . . ?
C1 C2 C3B F3B 179.2(5) . . . . ?
C1 C2 C3B F4B -61.6(5) . . . . ?
C1 C2 C3B F5B 55.7(6) . . . . ?
F1A C2 C3A F3A -49.3(3) . . . . ?
F1A C2 C3A F4A 70.6(2) . . . . ?
F1A C2 C3A F5A -168.83(18) . . . . ?
F1B C2 C3B F3B -57.3(7) . . . . ?
F1B C2 C3B F4B 61.9(6) . . . . ?
F1B C2 C3B F5B 179.2(6) . . . . ?
N1 C1 C2 F1A 3.4(2) . . . . ?
N1 C1 C2 F1B -29.1(4) . . . . ?
N1 C1 C2 F2A -116.80(17) . . . . ?
N1 C1 C2 F2B -144.5(4) . . . . ?
N1 C1 C2 C3A 122.42(16) . . . . ?
N1 C1 C2 C3B 93.9(3) . . . . ?
O1 C1 C2 F1A -176.58(16) . . . . ?
O1 C1 C2 F1B 150.9(4) . . . . ?
O1 C1 C2 F2A 63.20(18) . . . . ?
O1 C1 C2 F2B 35.5(4) . . . . ?
O1 C1 C2 C3A -57.58(18) . . . . ?
O1 C1 C2 C3B -86.1(3) . . . . ?
F2A C2 C3A F3A 70.8(3) . . . . ?
F2A C2 C3A F4A -169.4(2) . . . . ?
F2A C2 C3A F5A -48.8(2) . . . . ?
F2B C2 C3B F3B 56.9(7) . . . . ?
F2B C2 C3B F4B 176.2(5) . . . . ?
F2B C2 C3B F5B -66.5(6) . . . . ?

loop_
_exptl_oxdiff_crystal_face_indexfrac_h
_exptl_oxdiff_crystal_face_indexfrac_k
_exptl_oxdiff_crystal_face_indexfrac_l
_exptl_oxdiff_crystal_face_x
_exptl_oxdiff_crystal_face_y
_exptl_oxdiff_crystal_face_z
-6.6992 19.6688 12.9177 -0.2118 -0.8816 0.4217
7.0675 -19.7814 -12.6317 0.2146 0.8938 -0.3937
10.8456 -0.7038 11.1089 0.0600 0.2611 0.9634
3.4024 22.8127 -13.8876 -0.6866 0.5273 -0.5005
5.4659 41.6809 -1.4529 -0.9592 0.1590 0.2337
0.3269 -45.1679 -0.1005 0.9677 0.2335 -0.0945
-8.0436 9.7902 -13.4320 -0.3067 -0.0717 -0.9491
-0.3181 45.1683 0.1155 -0.9676 -0.2335 0.0956
8.1764 0.5128 13.8049 0.0884 0.0189 0.9959
-3.2377 -33.5744 10.5515 0.8764 -0.3612 0.3183
-9.9745 -19.3625 -9.8047 0.3802 -0.1594 -0.9111
3.6897 -15.6212 15.0934 0.4881 -0.1995 0.8497
2.4522 43.8381 -2.9087 -0.9984 0.0253 0.0507
-1.1781 -42.9473 5.0183 0.9942 -0.0248 0.1043
-7.1800 -34.3442 -7.0371 0.7129 -0.0196 -0.7010
4.6930 -25.8678 12.5932 0.6700 -0.0152 0.7422
9.7422 -19.6852 10.0311 0.4644 0.3222 0.8249
0.5139 -38.3173 -8.8241 0.7134 0.4899 -0.5011
-10.9854 4.9645 -10.7744 -0.1465 -0.2996 -0.9427
-7.1687 -7.3558 -14.2699 0.0448 0.0848 -0.9954
